data_2203435
loop_
_publ_author_name
'A.-Qing Wu'
'Fa-Kun Zheng'
'Guo-Cong Guo'
'Jin-Shun Huang'

_publ_section_title
;
 <i>cis</i>-Bis(dicyanamido)bis(1,10-phenanthroline)nickel(II)
;
_journal_issue 4
_journal_name_full 'Acta Crystallographica Section E'
_journal_page_first m373
_journal_page_last m375
_journal_paper_doi 10.1107/S1600536804004921
_journal_volume 60
_journal_year 2004
_chemical_formula_iupac '[Ni (C2 N3)2 (C13 H8 N2)2]'
_chemical_formula_moiety 'C28 H16 N10 Ni'
_chemical_formula_sum 'C28 H16 N10 Ni'
_chemical_formula_weight 551.22
_chemical_name_systematic
;
cis-Bis(dicyanamido)bis(1,10-phenanthroline)nickel(II)
;
_space_group_IT_number 14
_symmetry_cell_setting monoclinic
_symmetry_space_group_name_Hall '-P 2ybc'
_symmetry_space_group_name_H-M 'P 1 21/c 1'
_atom_sites_solution_hydrogens geom
_atom_sites_solution_primary direct
_atom_sites_solution_secondary difmap
_cell_angle_alpha 90.00
_cell_angle_beta 105.021(4)
_cell_angle_gamma 90.00
_cell_formula_units_Z 4
_cell_length_a 9.580(3)
_cell_length_b 15.176(5)
_cell_length_c 17.589(6)
_cell_measurement_reflns_used 4234
_cell_measurement_temperature 293(2)
_cell_measurement_theta_max 27.4835
_cell_measurement_theta_min 3.0770
_cell_volume 2469.8(14)
_computing_cell_refinement CrystalClear
_computing_data_collection 'CrystalClear (Rigaku Corporation, 2002)'
_computing_data_reduction CrystalClear
_computing_molecular_graphics SHELXTL
_computing_publication_material SHELXTL
_computing_structure_refinement SHELXTL
_computing_structure_solution 'SHELXTL (Siemens, 1994)'
_diffrn_ambient_temperature 293(2)
_diffrn_measured_fraction_theta_full 0.998
_diffrn_measured_fraction_theta_max 0.998
_diffrn_measurement_device_type 'Rigaku Mercury CCD'
_diffrn_measurement_method \w
_diffrn_radiation_monochromator graphite
_diffrn_radiation_source 'fine-focus sealed tube'
_diffrn_radiation_type MoK\a
_diffrn_radiation_wavelength 0.71073
_diffrn_reflns_av_R_equivalents 0.0556
_diffrn_reflns_av_sigmaI/netI 0.0760
_diffrn_reflns_limit_h_max 12
_diffrn_reflns_limit_h_min -12
_diffrn_reflns_limit_k_max 18
_diffrn_reflns_limit_k_min -19
_diffrn_reflns_limit_l_max 21
_diffrn_reflns_limit_l_min -22
_diffrn_reflns_number 20640
_diffrn_reflns_theta_full 27.48
_diffrn_reflns_theta_max 27.48
_diffrn_reflns_theta_min 3.07
_diffrn_standards_decay_% 0
_exptl_absorpt_coefficient_mu 0.826
_exptl_absorpt_correction_T_max 1.0000
_exptl_absorpt_correction_T_min 0.9545
_exptl_absorpt_correction_type multi-scan
_exptl_absorpt_process_details
;
Sphere (CrystalClear; Rigaku Corporation, 2002)
;
_exptl_crystal_colour green
_exptl_crystal_density_diffrn 1.482
_exptl_crystal_density_method 'not measured'
_exptl_crystal_description Prism
_exptl_crystal_F_000 1128
_exptl_crystal_size_max 0.32
_exptl_crystal_size_mid 0.23
_exptl_crystal_size_min 0.20
_refine_diff_density_max 0.893
_refine_diff_density_min -0.632
_refine_ls_extinction_method none
_refine_ls_goodness_of_fit_ref 1.087
_refine_ls_hydrogen_treatment constr
_refine_ls_matrix_type full
_refine_ls_number_parameters 352
_refine_ls_number_reflns 5668
_refine_ls_number_restraints 6
_refine_ls_restrained_S_all 1.094
_refine_ls_R_factor_all 0.1182
_refine_ls_R_factor_gt 0.0689
_refine_ls_shift/su_max 0.004
_refine_ls_shift/su_mean 0.001
_refine_ls_structure_factor_coef Fsqd
_refine_ls_weighting_details 'calc w=1/[\s^2^(Fo^2^)+(0.056P)^2^+0.5P] where P=(Fo^2^+2Fc^2^)/3'
_refine_ls_weighting_scheme calc
_refine_ls_wR_factor_gt 0.1367
_refine_ls_wR_factor_ref 0.1575
_reflns_number_gt 3542
_reflns_number_total 5668
_reflns_threshold_expression I>2\s(I)
_cod_data_source_file hb6020.cif
_cod_data_source_block I
_cod_depositor_comments
;
The following automatic conversions were performed:
'_exptl_absorpt_correction_type' value 'Multi-scan' changed to
'multi-scan' according to
'/home/saulius/struct/CIF-dictionaries/cif_core.dic' dictionary named
'cif_core.dic' version 2.4.1 from 2010-06-29.

'_geom_bond_publ_flag'
value 'Yes' changed to 'yes' according to
'/home/saulius/struct/CIF-dictionaries/cif_core.dic' dictionary named
'cif_core.dic' version 2.4.1 from 2010-06-29 (6
times).

'_geom_bond_publ_flag' value 'No' changed to 'no' according to
'/home/saulius/struct/CIF-dictionaries/cif_core.dic' dictionary named
'cif_core.dic' version 2.4.1 from 2010-06-29 (56
times).

'_geom_angle_publ_flag' value 'No' changed to 'no' according to
'/home/saulius/struct/CIF-dictionaries/cif_core.dic' dictionary named
'cif_core.dic' version 2.4.1 from 2010-06-29 (105 times).

Automatic conversion script
Id: cif_fix_enum 1527 2010-12-29 10:47:43Z saulius 

The following automatic conversions were performed:

'_exptl_absorpt_correction_type' value 'Multi-scan' changed to
'multi-scan' according to
/home/saulius/struct/CIF-dictionaries/cif_core.dic dictionary named
'cif_core.dic' version 2.4.1 from 2010-06-29.

'_geom_bond_publ_flag'
value 'Yes' changed to 'yes' according to
/home/saulius/struct/CIF-dictionaries/cif_core.dic dictionary named
'cif_core.dic' version 2.4.1 from 2010-06-29 (6
times).

'_geom_bond_publ_flag' value 'No' changed to 'no' according
to /home/saulius/struct/CIF-dictionaries/cif_core.dic dictionary
named 'cif_core.dic' version 2.4.1 from 2010-06-29 (56
times).

'_geom_angle_publ_flag' value 'No' changed to 'no' according
to /home/saulius/struct/CIF-dictionaries/cif_core.dic dictionary
named 'cif_core.dic' version 2.4.1 from 2010-06-29 (105 times).

Automatic conversion script
Id: cif_fix_values 1715 2011-07-08 13:25:40Z adriana 
;
_cod_original_cell_volume 2469.9(13)
_cod_original_sg_symbol_H-M 'P 21/c'
_cod_database_code 2203435
_cod_database_fobs_code 2203435

loop_
_symmetry_equiv_pos_as_xyz
'x, y, z'
'-x, y+1/2, -z+1/2'
'-x, -y, -z'
'x, -y-1/2, z-1/2'

loop_
_atom_site_label
_atom_site_fract_x
_atom_site_fract_y
_atom_site_fract_z
_atom_site_U_iso_or_equiv
_atom_site_adp_type
_atom_site_calc_flag
_atom_site_refinement_flags
_atom_site_occupancy
_atom_site_type_symbol
Ni1 0.77384(2) 0.733262(16) 0.519212(14) 0.03916(7) Uani d . 1 Ni
N1 0.61658(14) 0.64276(10) 0.46436(8) 0.0393(4) Uani d . 1 N
N2 0.63813(15) 0.73377(10) 0.59621(9) 0.0412(4) Uani d . 1 N
C1 0.6086(2) 0.59610(13) 0.39958(11) 0.0484(6) Uani d . 1 C
H1A 0.6881 0.5954 0.3785 0.058 Uiso calc R 1 H
C2 0.4863(2) 0.54798(14) 0.36159(13) 0.0604(7) Uani d . 1 C
H2A 0.4849 0.5165 0.3160 0.072 Uiso calc R 1 H
C3 0.3693(2) 0.54748(15) 0.39164(13) 0.0653(8) Uani d . 1 C
H3A 0.2871 0.5157 0.3668 0.078 Uiso calc R 1 H
C4 0.3732(2) 0.59509(14) 0.46033(13) 0.0533(7) Uani d . 1 C
C5 0.2557(2) 0.59864(17) 0.49760(14) 0.0720(8) Uani d . 1 C
H5A 0.1694 0.5699 0.4745 0.086 Uiso calc R 1 H
C6 0.2690(2) 0.64225(16) 0.56418(14) 0.0707(8) Uani d . 1 C
H6A 0.1912 0.6435 0.5866 0.085 Uiso calc R 1 H
C7 0.39823(19) 0.68741(14) 0.60277(12) 0.0544(6) Uani d . 1 C
C8 0.4230(2) 0.73105(15) 0.67699(14) 0.0696(7) Uani d . 1 C
H8A 0.3523 0.7307 0.7045 0.084 Uiso calc R 1 H
C9 0.5504(2) 0.77313(16) 0.70715(13) 0.0692(8) Uani d . 1 C
H9A 0.5675 0.8015 0.7556 0.083 Uiso calc R 1 H
C10 0.6563(2) 0.77351(14) 0.66459(11) 0.0563(7) Uani d . 1 C
H10A 0.7427 0.8031 0.6857 0.068 Uiso calc R 1 H
C11 0.51390(18) 0.68961(13) 0.56694(11) 0.0437(5) Uani d . 1 C
C12 0.49988(18) 0.64137(13) 0.49497(11) 0.0416(5) Uani d . 1 C
N3 0.65123(15) 0.83910(10) 0.45747(8) 0.0415(5) Uani d . 1 N
N4 0.89448(15) 0.84074(11) 0.57313(8) 0.0444(5) Uani d . 1 N
C13 0.5312(2) 0.83752(14) 0.39978(12) 0.0519(6) Uani d . 1 C
H13A 0.4904 0.7830 0.3828 0.062 Uiso calc R 1 H
C14 0.4625(2) 0.91273(14) 0.36304(13) 0.0602(7) Uani d . 1 C
H14A 0.3782 0.9080 0.3226 0.072 Uiso calc R 1 H
C15 0.5189(2) 0.99254(15) 0.38648(13) 0.0658(8) Uani d . 1 C
H15A 0.4737 1.0432 0.3623 0.079 Uiso calc R 1 H
C16 0.6470(2) 0.99897(13) 0.44794(12) 0.0528(6) Uani d . 1 C
C17 0.7150(2) 1.07965(15) 0.47876(14) 0.0712(8) Uani d . 1 C
H17A 0.6740 1.1327 0.4576 0.085 Uiso calc R 1 H
C18 0.8359(3) 1.08095(15) 0.53731(14) 0.0741(8) Uani d . 1 C
H18A 0.8777 1.1348 0.5557 0.089 Uiso calc R 1 H
C19 0.9023(2) 1.00138(14) 0.57220(12) 0.0550(6) Uani d . 1 C
C20 1.0288(3) 0.99733(16) 0.63371(13) 0.0738(8) Uani d . 1 C
H20A 1.0753 1.0491 0.6544 0.089 Uiso calc R 1 H
C21 1.0842(2) 0.91842(17) 0.66329(13) 0.0701(8) Uani d . 1 C
H21A 1.1679 0.9158 0.7043 0.084 Uiso calc R 1 H
C22 1.0139(2) 0.84156(15) 0.63135(12) 0.0567(7) Uani d . 1 C
H22A 1.0529 0.7879 0.6520 0.068 Uiso calc R 1 H
C23 0.83823(19) 0.92100(13) 0.54389(11) 0.0448(5) Uani d . 1 C
C24 0.70778(18) 0.91922(13) 0.48160(11) 0.0440(6) Uani d . 1 C
N5 0.90131(15) 0.64119(11) 0.58980(10) 0.0526(5) Uani d . 1 N
N6 0.9908(3) 0.52241(17) 0.67871(14) 0.1077(4) Uani d U 1 N
N7 1.22950(19) 0.46457(14) 0.73626(12) 0.0770(7) Uani d . 1 N
C25 0.9516(2) 0.58819(14) 0.63073(14) 0.0590(7) Uani d . 1 C
C26 1.1230(2) 0.49371(15) 0.70726(13) 0.0579(7) Uani d . 1 C
N8 0.88112(16) 0.72493(11) 0.43260(10) 0.0521(5) Uani d . 1 N
N9 0.9711(2) 0.74532(17) 0.31737(12) 0.0969(9) Uani d . 1 N
N10 1.2172(2) 0.74706(16) 0.30464(13) 0.0961(8) Uani d . 1 N
C27 0.9309(2) 0.73243(14) 0.38090(12) 0.0526(6) Uani d . 1 C
C28 1.1053(2) 0.74467(15) 0.31489(12) 0.0617(7) Uani d . 1 C

loop_
_atom_site_aniso_label
_atom_site_aniso_U_11
_atom_site_aniso_U_22
_atom_site_aniso_U_33
_atom_site_aniso_U_12
_atom_site_aniso_U_13
_atom_site_aniso_U_23
Ni1 0.03329(10) 0.04301(13) 0.04335(12) -0.00317(11) 0.01385(9) 0.00251(11)
N1 0.0330(7) 0.0393(9) 0.0463(8) -0.0011(7) 0.0115(6) 0.0019(7)
N2 0.0459(7) 0.0414(9) 0.0392(8) 0.0017(7) 0.0162(6) 0.0043(7)
C1 0.0520(10) 0.0521(12) 0.0442(10) 0.0026(9) 0.0182(8) 0.0011(9)
C2 0.0690(13) 0.0573(14) 0.0522(12) -0.0124(11) 0.0110(11) -0.0099(11)
C3 0.0591(12) 0.0637(15) 0.0677(15) -0.0201(11) 0.0065(12) -0.0057(12)
C4 0.0411(9) 0.0552(13) 0.0610(13) -0.0067(10) 0.0087(9) 0.0068(10)
C5 0.0415(10) 0.0789(17) 0.0973(18) -0.0113(11) 0.0209(11) 0.0012(14)
C6 0.0489(9) 0.0728(16) 0.1037(16) -0.0070(11) 0.0441(10) 0.0024(13)
C7 0.0503(9) 0.0586(13) 0.0653(11) 0.0055(10) 0.0347(8) 0.0095(10)
C8 0.0755(12) 0.0738(15) 0.0745(13) 0.0101(12) 0.0464(10) 0.0059(12)
C9 0.0926(14) 0.0749(16) 0.0504(11) 0.0048(13) 0.0370(10) -0.0085(11)
C10 0.0655(12) 0.0630(14) 0.0423(11) 0.0010(11) 0.0174(10) -0.0076(10)
C11 0.0404(8) 0.0459(11) 0.0490(10) 0.0021(9) 0.0194(8) 0.0065(9)
C12 0.0388(8) 0.0437(11) 0.0430(10) -0.0019(8) 0.0115(8) 0.0067(9)
N3 0.0397(7) 0.0433(9) 0.0416(8) -0.0014(7) 0.0106(7) 0.0034(7)
N4 0.0428(7) 0.0539(10) 0.0394(8) -0.0096(7) 0.0157(6) 0.0001(7)
C13 0.0499(10) 0.0491(12) 0.0552(12) 0.0018(10) 0.0110(9) 0.0019(10)
C14 0.0560(11) 0.0611(14) 0.0597(13) 0.0089(11) 0.0081(11) 0.0148(11)
C15 0.0786(14) 0.0534(13) 0.0672(14) 0.0151(12) 0.0221(12) 0.0167(11)
C16 0.0681(11) 0.0428(12) 0.0548(11) 0.0005(10) 0.0290(9) -0.0002(9)
C17 0.0996(16) 0.0433(13) 0.0782(15) 0.0027(12) 0.0362(13) 0.0015(12)
C18 0.1081(15) 0.0432(13) 0.0817(15) -0.0205(12) 0.0441(13) -0.0207(11)
C19 0.0692(11) 0.0510(12) 0.0531(11) -0.0202(10) 0.0307(9) -0.0148(10)
C20 0.0884(14) 0.0773(16) 0.0599(13) -0.0385(13) 0.0266(12) -0.0206(12)
C21 0.0612(12) 0.0965(18) 0.0504(13) -0.0247(13) 0.0106(11) -0.0145(13)
C22 0.0447(10) 0.0746(15) 0.0493(12) -0.0082(11) 0.0096(9) -0.0023(11)
C23 0.0554(9) 0.0430(11) 0.0441(10) -0.0082(9) 0.0274(8) -0.0003(8)
C24 0.0471(9) 0.0469(11) 0.0428(10) -0.0023(9) 0.0202(8) 0.0031(9)
N5 0.0400(8) 0.0562(10) 0.0624(10) 0.0024(8) 0.0149(7) 0.0138(9)
N6 0.1049(6) 0.1081(6) 0.1097(6) -0.0022(5) 0.0269(5) 0.0080(5)
N7 0.0621(11) 0.0808(14) 0.0790(14) 0.0190(10) 0.0019(11) -0.0020(11)
C25 0.0403(9) 0.0600(13) 0.0751(14) -0.0007(10) 0.0121(10) 0.0273(11)
C26 0.0482(11) 0.0583(14) 0.0644(13) 0.0002(10) 0.0097(10) 0.0113(11)
N8 0.0436(7) 0.0615(11) 0.0571(9) -0.0084(8) 0.0235(7) -0.0046(8)
N9 0.0643(11) 0.178(2) 0.0546(11) -0.0322(13) 0.0266(9) -0.0045(13)
N10 0.0813(11) 0.144(2) 0.0776(13) -0.0346(12) 0.0469(10) -0.0214(13)
C27 0.0449(9) 0.0627(13) 0.0523(11) -0.0203(10) 0.0161(9) -0.0111(10)
C28 0.0660(11) 0.0809(16) 0.0449(11) -0.0226(11) 0.0265(9) -0.0166(10)

loop_
_atom_type_symbol
_atom_type_description
_atom_type_scat_dispersion_real
_atom_type_scat_dispersion_imag
_atom_type_scat_source
C C 0.0033 0.0016 'International Tables Vol C Tables 4.2.6.8 and 6.1.1.4'
H H 0.0000 0.0000 'International Tables Vol C Tables 4.2.6.8 and 6.1.1.4'
N N 0.0061 0.0033 'International Tables Vol C Tables 4.2.6.8 and 6.1.1.4'
Ni Ni 0.3393 1.1124 'International Tables Vol C Tables 4.2.6.8 and 6.1.1.4'

loop_
_geom_angle_atom_site_label_1
_geom_angle_atom_site_label_2
_geom_angle_atom_site_label_3
_geom_angle
_geom_angle_publ_flag
N5 Ni1 N8 94.21(7) no
N5 Ni1 N4 94.88(6) no
N8 Ni1 N4 93.49(7) no
N5 Ni1 N1 94.41(6) no
N8 Ni1 N1 93.26(6) no
N4 Ni1 N1 168.08(6) no
N5 Ni1 N2 89.03(7) no
N8 Ni1 N2 171.73(6) no
N4 Ni1 N2 93.82(6) no
N1 Ni1 N2 78.89(6) no
N5 Ni1 N3 173.15(6) no
N8 Ni1 N3 89.08(6) no
N4 Ni1 N3 78.91(6) no
N1 Ni1 N3 91.39(6) no
N2 Ni1 N3 88.52(6) no
C1 N1 C12 117.43(15) no
C1 N1 Ni1 128.61(13) no
C12 N1 Ni1 113.39(12) no
C10 N2 C11 118.17(18) no
C10 N2 Ni1 129.17(14) no
C11 N2 Ni1 112.58(12) no
N1 C1 C2 123.04(19) no
N1 C1 H1A 118.5 no
C2 C1 H1A 118.5 no
C3 C2 C1 119.5(2) no
C3 C2 H2A 120.3 no
C1 C2 H2A 120.3 no
C2 C3 C4 119.51(19) no
C2 C3 H3A 120.2 no
C4 C3 H3A 120.2 no
C12 C4 C3 117.5(2) no
C12 C4 C5 118.3(2) no
C3 C4 C5 124.15(19) no
C6 C5 C4 120.88(19) no
C6 C5 H5A 119.6 no
C4 C5 H5A 119.6 no
C5 C6 C7 122.4(2) no
C5 C6 H6A 118.8 no
C7 C6 H6A 118.8 no
C11 C7 C6 119.0(2) no
C11 C7 C8 115.71(18) no
C6 C7 C8 125.3(2) no
C9 C8 C7 119.7(2) no
C9 C8 H8A 120.1 no
C7 C8 H8A 120.1 no
C8 C9 C10 119.5(2) no
C8 C9 H9A 120.2 no
C10 C9 H9A 120.2 no
N2 C10 C9 122.73(19) no
N2 C10 H10A 118.6 no
C9 C10 H10A 118.6 no
N2 C11 C7 124.06(18) no
N2 C11 C12 117.49(17) no
C7 C11 C12 118.45(16) no
N1 C12 C4 123.00(18) no
N1 C12 C11 116.19(15) no
C4 C12 C11 120.80(18) no
C13 N3 C24 117.05(16) no
C13 N3 Ni1 129.55(13) no
C24 N3 Ni1 113.39(11) no
C22 N4 C23 117.20(17) no
C22 N4 Ni1 128.83(14) no
C23 N4 Ni1 113.96(11) no
N3 C13 C14 123.68(19) no
N3 C13 H13A 118.2 no
C14 C13 H13A 118.2 no
C15 C14 C13 119.46(19) no
C15 C14 H14A 120.3 no
C13 C14 H14A 120.3 no
C14 C15 C16 119.8(2) no
C14 C15 H15A 120.1 no
C16 C15 H15A 120.1 no
C24 C16 C15 116.45(18) no
C24 C16 C17 118.75(17) no
C15 C16 C17 124.77(19) no
C18 C17 C16 121.7(2) no
C18 C17 H17A 119.2 no
C16 C17 H17A 119.2 no
C17 C18 C19 121.3(2) no
C17 C18 H18A 119.3 no
C19 C18 H18A 119.3 no
C23 C19 C20 116.66(19) no
C23 C19 C18 118.66(18) no
C20 C19 C18 124.7(2) no
C21 C20 C19 120.6(2) no
C21 C20 H20A 119.7 no
C19 C20 H20A 119.7 no
C20 C21 C22 118.99(19) no
C20 C21 H21A 120.5 no
C22 C21 H21A 120.5 no
N4 C22 C21 123.5(2) no
N4 C22 H22A 118.3 no
C21 C22 H22A 118.3 no
N4 C23 C19 123.08(16) no
N4 C23 C24 116.63(16) no
C19 C23 C24 120.28(17) no
N3 C24 C16 123.57(16) no
N3 C24 C23 117.10(16) no
C16 C24 C23 119.31(17) no
C25 N5 Ni1 169.47(17) no
C25 N6 C26 126.3(2) yes
N5 C25 N6 171.3(2) no
N7 C26 N6 173.1(3) no
C27 N8 Ni1 169.47(17) no
C27 N9 C28 123.33(19) yes
N8 C27 N9 172.4(2) no
N10 C28 N9 172.6(2) no

loop_
_geom_bond_atom_site_label_1
_geom_bond_atom_site_label_2
_geom_bond_distance
_geom_bond_publ_flag
Ni1 N5 2.0492(16) yes
Ni1 N8 2.0505(19) yes
Ni1 N4 2.0802(16) yes
Ni1 N1 2.0817(14) yes
Ni1 N2 2.1064(17) yes
Ni1 N3 2.1162(15) yes
N1 C1 1.327(2) no
N1 C12 1.361(2) no
N2 C10 1.316(3) no
N2 C11 1.346(2) no
C1 C2 1.395(3) no
C1 H1A 0.9300 no
C2 C3 1.357(3) no
C2 H2A 0.9300 no
C3 C4 1.400(3) no
C3 H3A 0.9300 no
C4 C12 1.398(3) no
C4 C5 1.444(3) no
C5 C6 1.322(3) no
C5 H5A 0.9300 no
C6 C7 1.424(3) no
C6 H6A 0.9300 no
C7 C11 1.410(3) no
C7 C8 1.428(3) no
C8 C9 1.357(3) no
C8 H8A 0.9300 no
C9 C10 1.409(3) no
C9 H9A 0.9300 no
C10 H10A 0.9300 no
C11 C12 1.438(3) no
N3 C13 1.322(2) no
N3 C24 1.354(2) no
N4 C22 1.323(2) no
N4 C23 1.377(2) no
C13 C14 1.391(3) no
C13 H13A 0.9300 no
C14 C15 1.347(3) no
C14 H14A 0.9300 no
C15 C16 1.413(3) no
C15 H15A 0.9300 no
C16 C24 1.406(3) no
C16 C17 1.426(3) no
C17 C18 1.336(3) no
C17 H17A 0.9300 no
C18 C19 1.427(3) no
C18 H18A 0.9300 no
C19 C23 1.398(3) no
C19 C20 1.401(3) no
C20 C21 1.358(3) no
C20 H20A 0.9300 no
C21 C22 1.391(3) no
C21 H21A 0.9300 no
C22 H22A 0.9300 no
C23 C24 1.433(2) no
N5 C25 1.103(3) no
N6 C25 1.298(3) no
N6 C26 1.311(3) no
N7 C26 1.107(3) no
N8 C27 1.137(3) no
N9 C27 1.288(3) no
N9 C28 1.298(3) no
N10 C28 1.132(3) no
